data_7115211
loop_
_publ_author_name
'Reid, Howard O. N.'
'Kahwa, Ishenkumba A.'
'White, Andrew J. P.'
'Williams, David J.'

_publ_section_title
;
 Seven-coordinate Mn2+ ions in [Mn(15-crown-5)(H2O)2]2+ as luminescent
 probes for dynamic supramolecular events&#x2020;
;
_journal_issue 16
_journal_name_full 'Chemical Communications'
_journal_page_first 1565
_journal_paper_doi 10.1039/a903808f
_journal_year 1999
_chemical_formula_sum 'C10 H24 Br5 Mn O7 Tl'
_chemical_formula_weight 915.15
_chemical_name_systematic
; 
 ? 
;
_space_group_IT_number 51
_symmetry_cell_setting orthorhombic
_symmetry_space_group_name_Hall '-P 2a 2a'
_symmetry_space_group_name_H-M 'P m m a'
_atom_sites_solution_hydrogens geom
_atom_sites_solution_primary direct
_atom_sites_solution_secondary difmap
_audit_creation_method SHELXL
_cell_angle_alpha 90.00
_cell_angle_beta 90.00
_cell_angle_gamma 90.00
_cell_formula_units_Z 2
_cell_length_a 15.879(3)
_cell_length_b 10.122(3)
_cell_length_c 7.1085(14)
_cell_measurement_reflns_used 28
_cell_measurement_temperature 293(2)
_cell_measurement_theta_max 12.42
_cell_measurement_theta_min 4.99
_cell_volume 1142.5(5)
_computing_cell_refinement 'Siemens XSCANS'
_computing_data_collection 'Siemens XSCANS'
_computing_data_reduction 'Siemens SHELXTL'
_computing_molecular_graphics 'Siemens SHELXTL'
_computing_publication_material 'Siemens SHELXTL'
_computing_structure_refinement 'SHELXL-93 (Sheldrick, 1993)'
_computing_structure_solution 'SHELXS-86 (Sheldrick, 1990)'
_diffrn_ambient_temperature 293(2)
_diffrn_measurement_device 'Siemens P4'
_diffrn_measurement_method '\w scans'
_diffrn_radiation_monochromator graphite
_diffrn_radiation_source 'fine-focus sealed tube'
_diffrn_radiation_type MoK\a
_diffrn_radiation_wavelength 0.71073
_diffrn_reflns_av_R_equivalents 0.0000
_diffrn_reflns_av_sigmaI/netI 0.0529
_diffrn_reflns_limit_h_max 18
_diffrn_reflns_limit_h_min 0
_diffrn_reflns_limit_k_max 0
_diffrn_reflns_limit_k_min -12
_diffrn_reflns_limit_l_max 8
_diffrn_reflns_limit_l_min 0
_diffrn_reflns_number 1102
_diffrn_reflns_theta_max 24.98
_diffrn_reflns_theta_min 2.01
_diffrn_standards_decay_% 7.73
_diffrn_standards_interval_count 97
_diffrn_standards_number 3
_exptl_absorpt_coefficient_mu 16.363
_exptl_absorpt_correction_T_max 0.3233
_exptl_absorpt_correction_T_min 0.1239
_exptl_absorpt_correction_type Ellipsoidal
_exptl_crystal_colour Yellow
_exptl_crystal_density_diffrn 2.660
_exptl_crystal_description blocks
_exptl_crystal_F_000 842
_exptl_crystal_size_max 0.40
_exptl_crystal_size_mid 0.33
_exptl_crystal_size_min 0.30
_refine_diff_density_max 2.177
_refine_diff_density_min -1.270
_refine_diff_density_rms 0.294
_refine_ls_extinction_coef 0.0013(5)
_refine_ls_extinction_expression Fc^*^=kFc[1+0.001xFc^2^\l^3^/sin(2\q)]^-1/4^
_refine_ls_extinction_method SHELXL
_refine_ls_goodness_of_fit_all 1.044
_refine_ls_goodness_of_fit_obs 1.097
_refine_ls_matrix_type full
_refine_ls_number_parameters 92
_refine_ls_number_reflns 1024
_refine_ls_number_restraints 148
_refine_ls_restrained_S_all 1.003
_refine_ls_restrained_S_obs 1.016
_refine_ls_R_factor_all 0.0774
_refine_ls_R_factor_obs 0.0543
_refine_ls_shift/esd_max 0.000
_refine_ls_shift/esd_mean 0.000
_refine_ls_structure_factor_coef Fsqd
_refine_ls_weighting_details 'w=1/[\s^2^(Fo^2^)+(0.0939P)^2^+0.0000P] where P=(Fo^2^+2Fc^2^)/3'
_refine_ls_weighting_scheme calc
_refine_ls_wR_factor_all 0.1471
_refine_ls_wR_factor_obs 0.1317
_reflns_number_observed 850
_reflns_number_total 1102
_reflns_observed_criterion >2sigma(I)
_cod_data_source_file 903808f.txt
_cod_data_source_block KAHWA955
_cod_depositor_comments
;
The following automatic conversions were performed:

'_symmetry_cell_setting' value 'Orthorhombic' changed to
'orthorhombic' according to
/usr/data/users/saulius/automatic-downloads/retrospective/RSC/lib/dictionaries/cif_core.dic
dictionary named 'cif_core.dic' version 2.4.2 from 2011-04-26.

Automatic conversion script
Id: cif_fix_values 2281 2013-09-26 08:29:07Z andrius 

The following automatic conversions were performed:

'_refine_ls_weighting_scheme' value 'calc
w=1/[\s^2^(Fo^2^)+(0.0939P)^2^+0.0000P] where P=(Fo^2^+2Fc^2^)/3' was
changed to 'calc'. New tag '_refine_ls_weighting_details' was
created. The value of the new tag was set to
'w=1/[\s^2^(Fo^2^)+(0.0939P)^2^+0.0000P] where P=(Fo^2^+2Fc^2^)/3'.

Automatic conversion script
Id: cif_fix_values 3143 2015-03-26 13:38:13Z robertas 
;
_cod_original_sg_symbol_H-M Pmma
_cod_original_formula_sum 'C10 H24 O7 Mn Tl Br5'
_cod_database_code 7115211

loop_
_symmetry_equiv_pos_as_xyz
'x, y, z'
'-x+1/2, -y, z'
'-x, y, -z'
'x+1/2, -y, -z'
'-x, -y, -z'
'x-1/2, y, -z'
'x, -y, z'
'-x-1/2, y, z'

loop_
_atom_site_aniso_label
_atom_site_aniso_U_11
_atom_site_aniso_U_22
_atom_site_aniso_U_33
_atom_site_aniso_U_23
_atom_site_aniso_U_13
_atom_site_aniso_U_12
Mn 0.038(2) 0.023(2) 0.023(2) 0.000 -0.0028(15) 0.000
O 0.031(6) 0.052(8) 0.044(7) 0.000 0.016(5) 0.000
Tl 0.0287(5) 0.0334(6) 0.0271(6) 0.000 0.000 0.000
Br1 0.059(2) 0.049(2) 0.0261(13) 0.000 0.000 0.000
Br2 0.0488(10) 0.0262(10) 0.0648(13) 0.0004(9) 0.000 0.000
Br3 0.0370(9) 0.0490(11) 0.0506(11) 0.000 -0.0143(8) 0.000

loop_
_atom_site_label
_atom_site_type_symbol
_atom_site_fract_x
_atom_site_fract_y
_atom_site_fract_z
_atom_site_U_iso_or_equiv
_atom_site_thermal_displace_type
_atom_site_occupancy
_atom_site_calc_flag
_atom_site_refinement_flags
_atom_site_disorder_group
Mn Mn 0.5000 0.5000 0.0000 0.0276(8) Uani 1 d S .
O O 0.3974(7) 0.5000 0.2020(16) 0.042(3) Uani 1 d S .
O1 O 0.4956(24) 0.2869(25) 0.0324(43) 0.042(7) Uiso 0.25 d PDU -1
C2 C 0.4447(33) 0.2193(28) -0.0996(67) 0.046(10) Uiso 0.25 d PDU -1
H2A H 0.4728(33) 0.1389(28) -0.1390(67) 0.055 Uiso 0.25 calc PR -1
H2B H 0.3917(33) 0.1952(28) -0.0413(67) 0.055 Uiso 0.25 calc PR -1
C3 C 0.4295(31) 0.2991(32) -0.2559(45) 0.045(9) Uiso 0.25 d PDU -1
H3A H 0.3870(31) 0.2579(32) -0.3346(45) 0.053 Uiso 0.25 calc PR -1
H3B H 0.4807(31) 0.3071(32) -0.3293(45) 0.053 Uiso 0.25 calc PR -1
O4 O 0.4015(24) 0.4275(23) -0.2017(42) 0.035(8) Uiso 0.25 d PDU -1
C5 C 0.3828(26) 0.5264(28) -0.3403(39) 0.038(8) Uiso 0.25 d PDU -1
H5A H 0.4287(26) 0.5322(28) -0.4299(39) 0.045 Uiso 0.25 calc PR -1
H5B H 0.3321(26) 0.5023(28) -0.4081(39) 0.045 Uiso 0.50 calc SPR -1
C6 C 0.3713(27) 0.6493(28) -0.2517(63) 0.041(9) Uiso 0.25 d PDU -1
H6A H 0.3177(27) 0.6500(28) -0.1863(63) 0.049 Uiso 0.25 calc PR -1
H6B H 0.3704(27) 0.7187(28) -0.3457(63) 0.049 Uiso 0.25 calc PR -1
O7 O 0.4377(21) 0.6736(26) -0.1210(47) 0.036(8) Uiso 0.25 d PDU -1
C8 C 0.4665(37) 0.8017(25) -0.0726(80) 0.034(9) Uiso 0.25 d PDU -1
H8A H 0.4784(37) 0.8508(25) -0.1867(80) 0.041 Uiso 0.25 calc PR -1
H8B H 0.4223(37) 0.8479(25) -0.0050(80) 0.041 Uiso 0.25 calc PR -1
C9 C 0.5381(37) 0.7976(32) 0.0375(83) 0.047(10) Uiso 0.25 d PDU -1
H9A H 0.5403(37) 0.8764(32) 0.1149(83) 0.056 Uiso 0.25 calc PR -1
H9B H 0.5873(37) 0.7975(32) -0.0434(83) 0.056 Uiso 0.25 calc PR -1
O10 O 0.5406(19) 0.6837(30) 0.1563(53) 0.036(8) Uiso 0.25 d PDU -1
C11 C 0.6082(30) 0.6637(28) 0.2860(62) 0.041(10) Uiso 0.25 d PDU -1
H11A H 0.6502(30) 0.7320(28) 0.2672(62) 0.050 Uiso 0.25 calc PR -1
H11B H 0.5869(30) 0.6721(28) 0.4133(62) 0.050 Uiso 0.25 calc PR -1
C12 C 0.6457(21) 0.5418(31) 0.2658(71) 0.046(9) Uiso 0.25 d PDU -1
H12A H 0.6815(21) 0.5252(31) 0.3738(71) 0.056 Uiso 0.25 calc PR -1
H12B H 0.6812(21) 0.5428(31) 0.1547(71) 0.056 Uiso 0.25 calc PR -1
O13 O 0.5864(23) 0.4377(25) 0.2493(62) 0.049(9) Uiso 0.25 d PDU -1
C14 C 0.6124(24) 0.3030(30) 0.2289(66) 0.033(12) Uiso 0.25 d PD -1
H14A H 0.6567(24) 0.2971(30) 0.1352(66) 0.040 Uiso 0.25 calc PR -1
H14B H 0.6346(24) 0.2708(30) 0.3474(66) 0.040 Uiso 0.25 calc PR -1
C15 C 0.5436(25) 0.2247(29) 0.1735(51) 0.032(11) Uiso 0.25 d PD -1
H15A H 0.5081(25) 0.2076(29) 0.2818(51) 0.038 Uiso 0.25 calc PR -1
H15B H 0.5640(25) 0.1405(29) 0.1270(51) 0.038 Uiso 0.25 calc PR -1
Tl Tl 0.7500 0.0000 0.73501(12) 0.0298(4) Uani 1 d S .
Br1 Br 0.7500 0.0000 1.0940(3) 0.0448(7) Uani 1 d S .
Br2 Br 0.7500 0.2846(2) 0.7186(3) 0.0466(5) Uani 1 d S .
Br3 Br 0.60676(11) 0.0000 0.5760(3) 0.0455(5) Uani 1 d S .

loop_
_atom_type_symbol
_atom_type_description
_atom_type_scat_dispersion_real
_atom_type_scat_dispersion_imag
_atom_type_scat_source
C C 0.0033 0.0016 'International Tables Vol C Tables 4.2.6.8 and 6.1.1.4'
H H 0.0000 0.0000 'International Tables Vol C Tables 4.2.6.8 and 6.1.1.4'
O O 0.0106 0.0060 'International Tables Vol C Tables 4.2.6.8 and 6.1.1.4'
Mn Mn 0.3368 0.7283 'International Tables Vol C Tables 4.2.6.8 and 6.1.1.4'
Br Br -0.2901 2.4595 'International Tables Vol C Tables 4.2.6.8 and 6.1.1.4'
Tl Tl -2.8358 9.6688 'International Tables Vol C Tables 4.2.6.8 and 6.1.1.4'

loop_
_geom_angle_atom_site_label_1
_geom_angle_atom_site_label_2
_geom_angle_atom_site_label_3
_geom_angle
_geom_angle_site_symmetry_1
_geom_angle_site_symmetry_3
O1 Mn O1 12.7(18) 7_565 5_665
O1 Mn O1 167.3(18) 7_565 .
O1 Mn O1 180.0 5_665 .
O1 Mn O1 180.0 7_565 3_655
O1 Mn O1 167.3(18) 5_665 3_655
O1 Mn O1 12.7(18) . 3_655
O1 Mn O 84.6(11) 7_565 .
O1 Mn O 95.4(11) 5_665 .
O1 Mn O 84.6(11) . .
O1 Mn O 95.4(11) 3_655 .
O1 Mn O 95.4(11) 7_565 5_665
O1 Mn O 84.6(11) 5_665 5_665
O1 Mn O 95.4(11) . 5_665
O1 Mn O 84.6(11) 3_655 5_665
O Mn O 180.0 . 5_665
O1 Mn O7 34.5(10) 7_565 3_655
O1 Mn O7 39.7(10) 5_665 3_655
O1 Mn O7 140.3(10) . 3_655
O1 Mn O7 145.5(10) 3_655 3_655
O Mn O7 94.5(10) . 3_655
O Mn O7 85.5(10) 5_665 3_655
O1 Mn O7 145.5(10) 7_565 7_565
O1 Mn O7 140.3(10) 5_665 7_565
O1 Mn O7 39.7(10) . 7_565
O1 Mn O7 34.5(10) 3_655 7_565
O Mn O7 85.5(10) . 7_565
O Mn O7 94.5(10) 5_665 7_565
O7 Mn O7 180.000(2) 3_655 7_565
O1 Mn O7 140.3(10) 7_565 5_665
O1 Mn O7 145.5(10) 5_665 5_665
O1 Mn O7 34.5(10) . 5_665
O1 Mn O7 39.7(10) 3_655 5_665
O Mn O7 94.5(10) . 5_665
O Mn O7 85.5(10) 5_665 5_665
O7 Mn O7 106.6(13) 3_655 5_665
O7 Mn O7 73.4(13) 7_565 5_665
O1 Mn O7 39.7(10) 7_565 .
O1 Mn O7 34.5(10) 5_665 .
O1 Mn O7 145.5(10) . .
O1 Mn O7 140.3(10) 3_655 .
O Mn O7 85.5(10) . .
O Mn O7 94.5(10) 5_665 .
O7 Mn O7 73.4(13) 3_655 .
O7 Mn O7 106.6(13) 7_565 .
O7 Mn O7 180.000(2) 5_665 .
O1 Mn O4 111.7(10) 7_565 .
O1 Mn O4 106.2(9) 5_665 .
O1 Mn O4 73.8(9) . .
O1 Mn O4 68.3(10) 3_655 .
O Mn O4 84.2(9) . .
O Mn O4 95.8(9) 5_665 .
O7 Mn O4 145.8(9) 3_655 .
O7 Mn O4 34.2(9) 7_565 .
O7 Mn O4 107.6(8) 5_665 .
O7 Mn O4 72.4(8) . .
O1 Mn O4 68.3(10) 7_565 5_665
O1 Mn O4 73.8(9) 5_665 5_665
O1 Mn O4 106.2(9) . 5_665
O1 Mn O4 111.7(10) 3_655 5_665
O Mn O4 95.8(9) . 5_665
O Mn O4 84.2(9) 5_665 5_665
O7 Mn O4 34.2(9) 3_655 5_665
O7 Mn O4 145.8(9) 7_565 5_665
O7 Mn O4 72.4(8) 5_665 5_665
O7 Mn O4 107.6(8) . 5_665
O4 Mn O4 180.000(2) . 5_665
O1 Mn O4 73.8(9) 7_565 7_565
O1 Mn O4 68.3(10) 5_665 7_565
O1 Mn O4 111.7(10) . 7_565
O1 Mn O4 106.2(9) 3_655 7_565
O Mn O4 84.2(9) . 7_565
O Mn O4 95.8(9) 5_665 7_565
O7 Mn O4 107.6(8) 3_655 7_565
O7 Mn O4 72.4(8) 7_565 7_565
O7 Mn O4 145.8(9) 5_665 7_565
O7 Mn O4 34.2(9) . 7_565
O4 Mn O4 38.1(11) . 7_565
O4 Mn O4 141.9(11) 5_665 7_565
O1 Mn O4 106.2(9) 7_565 3_655
O1 Mn O4 111.7(10) 5_665 3_655
O1 Mn O4 68.3(10) . 3_655
O1 Mn O4 73.8(9) 3_655 3_655
O Mn O4 95.8(9) . 3_655
O Mn O4 84.2(9) 5_665 3_655
O7 Mn O4 72.4(8) 3_655 3_655
O7 Mn O4 107.6(8) 7_565 3_655
O7 Mn O4 34.2(9) 5_665 3_655
O7 Mn O4 145.8(9) . 3_655
O4 Mn O4 141.9(11) . 3_655
O4 Mn O4 38.1(11) 5_665 3_655
O4 Mn O4 180.000(2) 7_565 3_655
O1 Mn O10 30.6(11) 7_565 .
O1 Mn O10 39.2(9) 5_665 .
O1 Mn O10 140.8(9) . .
O1 Mn O10 149.4(11) 3_655 .
O Mn O10 83.6(9) . .
O Mn O10 96.4(9) 5_665 .
O7 Mn O10 11.2(13) 3_655 .
O7 Mn O10 168.8(13) 7_565 .
O7 Mn O10 109.7(7) 5_665 .
O7 Mn O10 70.3(7) . .
O4 Mn O10 141.4(9) . .
O4 Mn O10 38.6(8) 5_665 .
O4 Mn O10 104.1(9) 7_565 .
O4 Mn O10 75.9(9) 3_655 .
O1 Mn O10 149.4(11) 7_565 5_665
O1 Mn O10 140.8(9) 5_665 5_665
O1 Mn O10 39.2(9) . 5_665
O1 Mn O10 30.6(11) 3_655 5_665
O Mn O10 96.4(9) . 5_665
O Mn O10 83.6(9) 5_665 5_665
O7 Mn O10 168.8(13) 3_655 5_665
O7 Mn O10 11.2(13) 7_565 5_665
O7 Mn O10 70.3(7) 5_665 5_665
O7 Mn O10 109.7(7) . 5_665
O4 Mn O10 38.6(9) . 5_665
O4 Mn O10 141.4(9) 5_665 5_665
O4 Mn O10 75.9(9) 7_565 5_665
O4 Mn O10 104.1(9) 3_655 5_665
O10 Mn O10 180.000(1) . 5_665
O1 Mn O10 39.2(9) 7_565 3_655
O1 Mn O10 30.6(11) 5_665 3_655
O1 Mn O10 149.4(11) . 3_655
O1 Mn O10 140.8(9) 3_655 3_655
O Mn O10 96.4(9) . 3_655
O Mn O10 83.6(9) 5_665 3_655
O7 Mn O10 70.3(7) 3_655 3_655
O7 Mn O10 109.7(7) 7_565 3_655
O7 Mn O10 168.8(13) 5_665 3_655
O7 Mn O10 11.2(13) . 3_655
O4 Mn O10 75.9(9) . 3_655
O4 Mn O10 104.1(9) 5_665 3_655
O4 Mn O10 38.6(9) 7_565 3_655
O4 Mn O10 141.4(9) 3_655 3_655
O10 Mn O10 69.3(14) . 3_655
O10 Mn O10 110.7(14) 5_665 3_655
O1 Mn O10 140.8(9) 7_565 7_565
O1 Mn O10 149.4(11) 5_665 7_565
O1 Mn O10 30.6(11) . 7_565
O1 Mn O10 39.2(9) 3_655 7_565
O Mn O10 83.6(9) . 7_565
O Mn O10 96.4(9) 5_665 7_565
O7 Mn O10 109.7(7) 3_655 7_565
O7 Mn O10 70.3(7) 7_565 7_565
O7 Mn O10 11.2(13) 5_665 7_565
O7 Mn O10 168.8(13) . 7_565
O4 Mn O10 104.1(9) . 7_565
O4 Mn O10 75.9(9) 5_665 7_565
O4 Mn O10 141.4(9) 7_565 7_565
O4 Mn O10 38.6(9) 3_655 7_565
O10 Mn O10 110.7(14) . 7_565
O10 Mn O10 69.3(14) 5_665 7_565
O10 Mn O10 180.000(2) 3_655 7_565
O1 Mn O13 70.7(9) 7_565 7_565
O1 Mn O13 78.0(10) 5_665 7_565
O1 Mn O13 102.0(10) . 7_565
O1 Mn O13 109.3(9) 3_655 7_565
O Mn O13 86.5(10) . 7_565
O Mn O13 93.5(10) 5_665 7_565
O7 Mn O13 38.6(8) 3_655 7_565
O7 Mn O13 141.4(8) 7_565 7_565
O7 Mn O13 69.7(10) 5_665 7_565
O7 Mn O13 110.3(10) . 7_565
O4 Mn O13 170.1(14) . 7_565
O4 Mn O13 9.9(14) 5_665 7_565
O4 Mn O13 143.9(7) 7_565 7_565
O4 Mn O13 36.1(7) 3_655 7_565
O10 Mn O13 40.1(10) . 7_565
O10 Mn O13 139.9(10) 5_665 7_565
O10 Mn O13 108.6(8) 3_655 7_565
O10 Mn O13 71.4(8) 7_565 7_565
O1 Mn O13 109.3(9) 7_565 3_655
O1 Mn O13 102.0(10) 5_665 3_655
O1 Mn O13 78.0(10) . 3_655
O1 Mn O13 70.7(9) 3_655 3_655
O Mn O13 93.5(10) . 3_655
O Mn O13 86.5(10) 5_665 3_655
O7 Mn O13 141.4(8) 3_655 3_655
O7 Mn O13 38.6(8) 7_565 3_655
O7 Mn O13 110.3(10) 5_665 3_655
O7 Mn O13 69.7(10) . 3_655
O4 Mn O13 9.9(14) . 3_655
O4 Mn O13 170.1(14) 5_665 3_655
O4 Mn O13 36.1(7) 7_565 3_655
O4 Mn O13 143.9(7) 3_655 3_655
O10 Mn O13 139.9(10) . 3_655
O10 Mn O13 40.1(10) 5_665 3_655
O10 Mn O13 71.4(8) 3_655 3_655
O10 Mn O13 108.6(8) 7_565 3_655
O13 Mn O13 180.000(2) 7_565 3_655
C15 O1 C2 124.4(21) . .
C15 O1 Mn 120.2(17) . .
C2 O1 Mn 115.4(16) . .
C3 C2 O1 110.3(20) . .
C3 C2 Mn 72.3(14) . .
O1 C2 Mn 39.9(12) . .
C2 C3 O4 111.5(21) . .
C2 C3 Mn 80.9(13) . .
O4 C3 Mn 47.4(18) . .
C3 O4 C5 120.9(22) . .
C3 O4 Mn 104.7(23) . .
C5 O4 Mn 110.8(22) . .
C6 C5 O4 109.6(19) . .
C6 C5 Mn 78.6(12) . .
O4 C5 Mn 43.3(17) . .
C5 C6 O7 110.4(19) . .
C8 O7 C6 123.7(23) . .
C8 O7 Mn 119.5(14) . .
C6 O7 Mn 116.8(16) . .
C9 C8 O7 112.1(18) . .
C8 C9 O10 112.5(18) . .
C9 O10 C11 121.1(23) . .
C9 O10 Mn 111.4(23) . .
C11 O10 Mn 114.5(17) . .
C12 C11 O10 112.6(20) . .
C11 C12 O13 112.8(21) . .
C11 C12 Mn 81.9(15) . .
O13 C12 Mn 48.3(23) . .
C12 O13 C14 121.7(24) . .
C12 O13 Mn 104.7(28) . .
C14 O13 Mn 110.5(24) . .
C15 C14 O13 109.9(19) . .
C14 C15 O1 111.6(19) . .
Br3 Tl Br3 127.15(10) . 2_655
Br3 Tl Br1 116.43(5) . .
Br3 Tl Br1 116.43(5) 2_655 .
Br3 Tl Br2 88.97(2) . 2_655
Br3 Tl Br2 88.97(2) 2_655 2_655
Br1 Tl Br2 92.32(5) . 2_655
Br3 Tl Br2 88.97(2) . .
Br3 Tl Br2 88.97(2) 2_655 .
Br1 Tl Br2 92.32(5) . .
Br2 Tl Br2 175.36(9) 2_655 .

loop_
_geom_bond_atom_site_label_1
_geom_bond_atom_site_label_2
_geom_bond_distance
_geom_bond_site_symmetry_2
Mn O1 2.17(2) 7_565
Mn O1 2.17(2) 5_665
Mn O1 2.17(2) .
Mn O1 2.17(2) 3_655
Mn O 2.172(10) .
Mn O 2.172(10) 5_665
Mn O7 2.19(3) 3_655
Mn O7 2.19(3) 7_565
Mn O7 2.19(3) 5_665
Mn O7 2.19(3) .
Mn O4 2.25(3) .
Mn O4 2.25(3) 5_665
Mn O4 2.25(3) 7_565
Mn O4 2.25(3) 3_655
Mn O10 2.26(3) .
Mn O10 2.26(3) 5_665
Mn O10 2.26(3) 3_655
Mn O10 2.26(3) 7_565
Mn O13 2.33(4) 7_565
Mn O13 2.33(4) 3_655
O1 C15 1.41(2) .
O1 C2 1.41(2) .
C2 C3 1.40(3) .
C3 O4 1.43(2) .
O4 C5 1.44(2) .
C5 C6 1.41(3) .
C6 O7 1.43(2) .
O7 C8 1.42(2) .
C8 C9 1.38(3) .
C9 O10 1.43(2) .
O10 C11 1.43(2) .
C11 C12 1.38(3) .
C12 O13 1.42(2) .
O13 C14 1.43(2) .
C14 C15 1.41(3) .
Tl Br3 2.540(2) .
Tl Br3 2.540(2) 2_655
Tl Br1 2.552(3) .
Tl Br2 2.883(2) 2_655
Tl Br2 2.883(2) .
